data_1541096
loop_
_publ_author_name
'Paulus, M.'
'Thiele, G.'

_publ_section_title
;
 Schwefeldichloride als Ligand. Die Molekuel- und Kristallstrukturen von
 trans-bis(dichlorsulfan) platin(IV)-chloride Pt Cl4 (S Cl2)2 und
 trans-bis(dichlorsulfan) platin (II)-chloride Pt Cl2 (S Cl2)2
;
_journal_name_full 'Zeitschrift fuer Anorganische und Allgemeine Chemie'
_journal_page_first 69
_journal_page_last 76
_journal_volume 588
_journal_year 1990
_chemical_formula_sum 'Cl8 Pt S2'
_chemical_name_systematic '((S Cl2)2 Pt) Cl4'
_space_group_IT_number 14
_symmetry_space_group_name_Hall '-P 2ybc'
_symmetry_space_group_name_H-M 'P 1 21/c 1'
_cell_angle_alpha 90
_cell_angle_beta 100.14
_cell_angle_gamma 90
_cell_formula_units_Z 2
_cell_length_a 6.271
_cell_length_b 7.177
_cell_length_c 12.368
_cell_volume 547.952
_citation_journal_id_ASTM ZAACAB
_cod_data_source_file Paulus_ZAACAB_1990_1286.cif
_cod_data_source_block Cl8Pt1S2
_cod_original_cell_volume 547.9517
_cod_original_formula_sum 'Cl8 Pt1 S2'
_cod_database_code 1541096

loop_
_symmetry_equiv_pos_as_xyz
x,y,z
-x,y+1/2,-z+1/2
-x,-y,-z
x,-y-1/2,z-1/2

loop_
_atom_site_label
_atom_site_type_symbol
_atom_site_fract_x
_atom_site_fract_y
_atom_site_fract_z
_atom_site_occupancy
_atom_site_U_iso_or_equiv
S1 S+2 0.297 0.207 0.0189 1 0.0
Cl2 Cl-1 0.693 0.663 0.8399 1 0.0
Cl1 Cl-1 0.216 0.09 0.4094 1 0.0
Cl4 Cl-1 0.841 0.107 0.1435 1 0.0
Pt1 Pt+4 0 0 0 1 0.0
Cl3 Cl-1 0.751 0.165 0.8767 1 0.0
